data_4518559
loop_
_publ_author_name
'Sapianik, Aleksandr A.'
'Dudko, Evgeny R.'
'Kovalenko, Konstantin A.'
'Barsukova, Marina O.'
'Samsonenko, Denis G.'
'Dybtsev, Danil N.'
'Fedin, Vladimir P.'

_publ_section_title
;
 Metal-Organic Frameworks for Highly Selective Separation of Xylene
 Isomers and Single-Crystal X-ray Study of Aromatic Guest-Host Inclusion
 Compounds.
;
_journal_issue 12
_journal_name_full 'ACS applied materials &amp; interfaces'
_journal_page_first 14768
_journal_page_last 14777
_journal_paper_doi 10.1021/acsami.1c02812
_journal_volume 13
_journal_year 2021
_chemical_formula_sum 'C50 H31 Li2 N2 O12 Zn2'
_chemical_formula_weight 996.39
_space_group_crystal_system monoclinic
_space_group_IT_number 15
_space_group_name_Hall '-C 2yc'
_space_group_name_H-M_alt 'C 1 2/c 1'
_atom_sites_solution_hydrogens geom
_atom_sites_solution_primary dual
_atom_sites_solution_secondary difmap
_audit_creation_method SHELXL-2018/3
_cell_angle_alpha 90
_cell_angle_beta 119.705(2)
_cell_angle_gamma 90
_cell_formula_units_Z 4
_cell_length_a 18.9053(3)
_cell_length_b 17.21449(18)
_cell_length_c 18.3643(3)
_cell_measurement_reflns_used 13211
_cell_measurement_temperature 150(2)
_cell_measurement_theta_max 28.25
_cell_measurement_theta_min 2.46
_cell_volume 5191.18(17)
_computing_cell_refinement 'CrysAlisPro 1.171.40.82a (Rigaku OD, 2020)'
_computing_data_collection 'CrysAlisPro 1.171.40.82a (Rigaku OD, 2020)'
_computing_data_reduction 'CrysAlisPro 1.171.40.82a (Rigaku OD, 2020)'
_computing_molecular_graphics 'ShelXle (H\"ubschle, 2011)'
_computing_publication_material 'CIFTAB (Sheldrick, 2015)'
_computing_structure_refinement 'SHELXL-2018 (Sheldrick, 2015)'
_computing_structure_solution 'SHELXT-2018 (Sheldrick, 2015)'
_diffrn_ambient_temperature 150(2)
_diffrn_detector 'CCD plate'
_diffrn_detector_area_resol_mean 10.6
_diffrn_detector_type AtlasS2
_diffrn_measured_fraction_theta_full 0.995
_diffrn_measured_fraction_theta_max 0.894
_diffrn_measurement_device 'four-circle diffractometer'
_diffrn_measurement_device_type 'New Xcalibur, AtlasS2'
_diffrn_measurement_method '\w scans'
_diffrn_radiation_monochromator graphite
_diffrn_radiation_probe x-ray
_diffrn_radiation_source 'fine-focus sealed tube'
_diffrn_radiation_type MoK\a
_diffrn_radiation_wavelength 0.71073
_diffrn_reflns_av_R_equivalents 0.0160
_diffrn_reflns_av_unetI/netI 0.0153
_diffrn_reflns_Laue_measured_fraction_full 0.995
_diffrn_reflns_Laue_measured_fraction_max 0.894
_diffrn_reflns_limit_h_max 22
_diffrn_reflns_limit_h_min -25
_diffrn_reflns_limit_k_max 22
_diffrn_reflns_limit_k_min -22
_diffrn_reflns_limit_l_max 22
_diffrn_reflns_limit_l_min -24
_diffrn_reflns_number 19873
_diffrn_reflns_point_group_measured_fraction_full 0.995
_diffrn_reflns_point_group_measured_fraction_max 0.894
_diffrn_reflns_theta_full 25.500
_diffrn_reflns_theta_max 28.446
_diffrn_reflns_theta_min 2.554
_diffrn_source 'sealed X-ray tube'
_exptl_absorpt_coefficient_mu 0.982
_exptl_absorpt_correction_T_max 1.00000
_exptl_absorpt_correction_T_min 0.97781
_exptl_absorpt_correction_type multi-scan
_exptl_absorpt_process_details
;
CrysAlisPro 1.171.40.82a (Rigaku Oxford Diffraction, 2020)
Empirical absorption correction using spherical harmonics,
implemented in SCALE3 ABSPACK scaling algorithm.
;
_exptl_crystal_colour yellow
_exptl_crystal_density_diffrn 1.275
_exptl_crystal_description block
_exptl_crystal_F_000 2028
_exptl_crystal_size_max 0.26
_exptl_crystal_size_mid 0.17
_exptl_crystal_size_min 0.12
_refine_diff_density_max 1.300
_refine_diff_density_min -0.332
_refine_diff_density_rms 0.088
_refine_ls_extinction_method none
_refine_ls_goodness_of_fit_ref 1.085
_refine_ls_hydrogen_treatment constr
_refine_ls_matrix_type full
_refine_ls_number_parameters 379
_refine_ls_number_reflns 5857
_refine_ls_number_restraints 107
_refine_ls_restrained_S_all 1.094
_refine_ls_R_factor_all 0.0449
_refine_ls_R_factor_gt 0.0417
_refine_ls_shift/su_max 0.000
_refine_ls_shift/su_mean 0.000
_refine_ls_structure_factor_coef Fsqd
_refine_ls_weighting_details 'w=1/[\s^2^(Fo^2^)+(0.0861P)^2^+9.9664P] where P=(Fo^2^+2Fc^2^)/3'
_refine_ls_weighting_scheme calc
_refine_ls_wR_factor_gt 0.1382
_refine_ls_wR_factor_ref 0.1403
_reflns_Friedel_coverage 0.000
_reflns_number_gt 5368
_reflns_number_total 5857
_reflns_threshold_expression 'I > 2\s(I)'
_cod_data_source_file mxylene.cif
_cod_data_source_block Er070
_cod_depositor_comments 'Adding full bibliography for 4518556--4518560.cif.'
_cod_original_cell_volume 5191.19(16)
_cod_original_sg_symbol_H-M 'C 2/c'
_cod_database_code 4518559
_shelx_shelxl_version_number 2018/3
_shelx_space_group_comment
;
The symmetry employed for this shelxl refinement is uniquely defined
by the following loop, which should always be used as a source of
symmetry information in preference to the above space-group names.
They are only intended as comments.
;
_shelx_estimated_absorpt_t_min 0.784
_shelx_estimated_absorpt_t_max 0.891

loop_
_space_group_symop_operation_xyz
'x, y, z'
'-x, y, -z+1/2'
'x+1/2, y+1/2, z'
'-x+1/2, y+1/2, -z+1/2'
'-x, -y, -z'
'x, -y, z-1/2'
'-x+1/2, -y+1/2, -z'
'x+1/2, -y+1/2, z-1/2'

loop_
_atom_site_label
_atom_site_type_symbol
_atom_site_fract_x
_atom_site_fract_y
_atom_site_fract_z
_atom_site_U_iso_or_equiv
_atom_site_adp_type
_atom_site_occupancy
_atom_site_site_symmetry_order
_atom_site_calc_flag
_atom_site_refinement_flags_posn
_atom_site_refinement_flags_adp
_atom_site_refinement_flags_occupancy
_atom_site_disorder_assembly
_atom_site_disorder_group
Li1 Li 0.0730(2) 0.0891(2) 0.2520(2) 0.0220(7) Uani 1 1 d . . . . .
Zn1 Zn 0.23212(2) 0.11065(2) 0.42821(2) 0.02116(11) Uani 1 1 d . . . . .
N1 N 0.33129(13) 0.12252(12) 0.54546(13) 0.0280(4) Uani 1 1 d . . . . .
C11 C 0.37703(14) 0.18632(15) 0.57465(15) 0.0286(5) Uani 1 1 d . . . . .
H11 H 0.363149 0.230492 0.539155 0.034 Uiso 1 1 calc R U . . .
C12 C 0.44406(15) 0.19080(15) 0.65475(15) 0.0299(5) Uani 1 1 d . . . . .
H12 H 0.475407 0.237100 0.673381 0.036 Uiso 1 1 calc R U . . .
C13 C 0.46457(15) 0.12677(16) 0.70711(16) 0.0320(5) Uani 1 1 d . . . . .
C14 C 0.41645(19) 0.06037(18) 0.67650(18) 0.0476(8) Uani 1 1 d . . . . .
H14 H 0.428645 0.015486 0.710772 0.057 Uiso 1 1 calc R U . . .
C15 C 0.35139(19) 0.06039(18) 0.59655(18) 0.0467(8) Uani 1 1 d . . . . .
H15 H 0.319163 0.014732 0.576336 0.056 Uiso 1 1 calc R U . . .
O11 O 0.14957(10) 0.09608(11) 0.46180(10) 0.0287(4) Uani 1 1 d . . . . .
O12 O 0.03864(9) 0.08098(10) 0.33713(9) 0.0248(3) Uani 1 1 d . . . . .
C101 C 0.07684(13) 0.07430(13) 0.41491(13) 0.0220(4) Uani 1 1 d . . . . .
C102 C 0.03538(15) 0.03694(18) 0.45784(14) 0.0330(6) Uani 1 1 d . . . A 1
C103 C 0.03414(18) 0.0751(2) 0.52509(16) 0.0451(8) Uani 1 1 d . . . A 1
C104 C -0.00117(18) 0.0371(2) 0.56823(16) 0.0448(8) Uani 1 1 d . . . A 1
C105 C -0.0105(3) 0.0882(3) 0.6336(3) 0.0289(10) Uani 0.5 1 d . . P A 1
H105 H -0.038476 0.066854 0.659969 0.035 Uiso 0.5 1 calc R U P A 1
C106 C 0.0200(4) 0.1629(3) 0.6549(4) 0.0423(14) Uani 0.5 1 d . . P A 1
H106 H 0.017727 0.189254 0.699116 0.051 Uiso 0.5 1 calc R U P A 1
C107 C 0.0541(4) 0.1999(3) 0.6119(4) 0.0423(13) Uani 0.5 1 d . . P A 1
H107 H 0.074763 0.251265 0.626743 0.051 Uiso 0.5 1 calc R U P A 1
C108 C 0.0577(4) 0.1618(3) 0.5483(3) 0.0338(11) Uani 0.5 1 d . . P A 1
H108 H 0.075669 0.190261 0.516148 0.041 Uiso 0.5 1 calc R U P A 1
O21 O 0.23897(11) 0.20233(11) 0.37250(12) 0.0341(4) Uani 1 1 d . . . . .
O22 O 0.11911(12) 0.18619(11) 0.25545(13) 0.0376(4) Uani 1 1 d . . . . .
O23 O 0.23809(13) 0.51077(12) 0.09871(13) 0.0425(5) Uani 1 1 d . . . . .
O24 O 0.34823(14) 0.51442(14) 0.22284(15) 0.0553(7) Uani 1 1 d . . . . .
C201 C 0.18587(16) 0.21935(14) 0.29677(16) 0.0302(5) Uani 1 1 d . . . . .
C202 C 0.20916(16) 0.28500(15) 0.25940(16) 0.0312(5) Uani 1 1 d . . . . .
C203 C 0.24990(17) 0.34618(17) 0.30983(16) 0.0362(6) Uani 1 1 d . . . . .
H203 H 0.262979 0.345568 0.366890 0.043 Uiso 1 1 calc R U . . .
C204 C 0.27286(18) 0.41011(17) 0.27886(17) 0.0372(6) Uani 1 1 d . . . . .
H204 H 0.300414 0.452507 0.315043 0.045 Uiso 1 1 calc R U . . .
C205 C 0.25631(16) 0.41239(16) 0.19776(16) 0.0325(5) Uani 1 1 d . . . . .
C206 C 0.28375(17) 0.48388(15) 0.17132(17) 0.0335(5) Uani 1 1 d . . . . .
C207 C 0.2171(2) 0.34818(18) 0.14362(18) 0.0417(7) Uani 1 1 d . U . . .
C208 C 0.1926(2) 0.28337(17) 0.17494(19) 0.0412(7) Uani 1 1 d . U . . .
C209 C 0.1587(3) 0.2175(2) 0.1227(2) 0.0655(11) Uani 1 1 d . U . . .
H209 H 0.142574 0.174038 0.142897 0.079 Uiso 1 1 calc R U . . .
C210 C 0.1488(4) 0.2154(3) 0.0438(3) 0.0868(15) Uani 1 1 d . U . . .
H210 H 0.126417 0.170480 0.010045 0.104 Uiso 1 1 calc R U . . .
C211 C 0.1714(4) 0.2793(3) 0.0124(3) 0.0871(15) Uani 1 1 d . U . . .
H211 H 0.163274 0.277847 -0.042925 0.105 Uiso 1 1 calc R U . . .
C212 C 0.2052(3) 0.3435(2) 0.0613(2) 0.0656(11) Uani 1 1 d . U . . .
H212 H 0.221033 0.385983 0.039508 0.079 Uiso 1 1 calc R U . . .
C1 C -0.0514(8) 0.3446(6) -0.2918(8) 0.083(4) Uani 0.25 1 d D U P B -1
H1 H -0.051880 0.322091 -0.339305 0.100 Uiso 0.25 1 calc R U P B -1
C2 C -0.1244(8) 0.3602(8) -0.2939(9) 0.093(5) Uani 0.25 1 d D U P B -1
H2 H -0.174624 0.348512 -0.342691 0.112 Uiso 0.25 1 calc R U P B -1
C3 C -0.1241(7) 0.3930(7) -0.2246(9) 0.094(5) Uani 0.25 1 d D U P B -1
H3 H -0.173962 0.403543 -0.225852 0.112 Uiso 0.25 1 calc R U P B -1
C4 C -0.0511(8) 0.4101(8) -0.1542(8) 0.087(4) Uani 0.25 1 d D U P B -1
C5 C 0.0221(6) 0.3929(7) -0.1521(8) 0.076(4) Uani 0.25 1 d D U P B -1
H5 H 0.072518 0.402846 -0.102798 0.091 Uiso 0.25 1 calc R U P B -1
C6 C 0.0211(7) 0.3614(7) -0.2220(9) 0.078(4) Uani 0.25 1 d D U P B -1
C7 C -0.0481(10) 0.4462(10) -0.0787(10) 0.099(5) Uani 0.25 1 d D U P B -1
H7A H 0.008729 0.453974 -0.035250 0.148 Uiso 0.25 1 calc R U P B -1
H7B H -0.076225 0.496416 -0.094099 0.148 Uiso 0.25 1 calc R U P B -1
H7C H -0.075016 0.411857 -0.057289 0.148 Uiso 0.25 1 calc R U P B -1
C8 C 0.1004(8) 0.3443(10) -0.2191(11) 0.086(5) Uani 0.25 1 d D U P B -1
H8A H 0.145688 0.360056 -0.164515 0.129 Uiso 0.25 1 calc R U P B -1
H8B H 0.104202 0.288529 -0.227180 0.129 Uiso 0.25 1 calc R U P B -1
H8C H 0.102988 0.373254 -0.263648 0.129 Uiso 0.25 1 calc R U P B -1

loop_
_atom_site_aniso_label
_atom_site_aniso_U_11
_atom_site_aniso_U_22
_atom_site_aniso_U_33
_atom_site_aniso_U_23
_atom_site_aniso_U_13
_atom_site_aniso_U_12
Li1 0.0179(17) 0.0268(18) 0.0173(17) 0.0003(15) 0.0057(14) 0.0020(14)
Zn1 0.01706(16) 0.02534(17) 0.01586(16) 0.00003(9) 0.00419(12) -0.00126(8)
N1 0.0202(9) 0.0322(10) 0.0196(9) 0.0021(8) 0.0009(8) -0.0046(8)
C11 0.0232(11) 0.0298(12) 0.0231(11) 0.0020(9) 0.0040(9) -0.0022(9)
C12 0.0234(11) 0.0296(12) 0.0249(12) -0.0016(9) 0.0030(9) -0.0041(9)
C13 0.0232(12) 0.0341(12) 0.0235(12) 0.0001(10) 0.0001(10) -0.0008(9)
C14 0.0440(16) 0.0381(15) 0.0287(13) 0.0109(12) -0.0064(12) -0.0106(12)
C15 0.0413(16) 0.0378(14) 0.0305(14) 0.0080(12) -0.0055(12) -0.0154(12)
O11 0.0207(8) 0.0448(10) 0.0166(7) -0.0012(7) 0.0063(7) -0.0085(7)
O12 0.0188(7) 0.0376(9) 0.0146(7) 0.0046(7) 0.0056(6) -0.0021(6)
C101 0.0197(10) 0.0290(11) 0.0155(9) 0.0012(8) 0.0073(8) -0.0018(8)
C102 0.0248(11) 0.0549(16) 0.0141(10) 0.0033(10) 0.0058(9) -0.0142(11)
C103 0.0378(15) 0.075(2) 0.0190(11) -0.0002(13) 0.0116(11) -0.0260(15)
C104 0.0358(14) 0.076(2) 0.0169(11) 0.0025(13) 0.0091(10) -0.0252(14)
C105 0.038(3) 0.029(2) 0.028(2) 0.003(2) 0.022(2) 0.003(2)
C106 0.071(4) 0.031(3) 0.040(3) -0.005(2) 0.039(3) 0.000(3)
C107 0.064(4) 0.026(2) 0.051(3) -0.005(2) 0.039(3) -0.008(2)
C108 0.044(3) 0.031(2) 0.034(3) 0.003(2) 0.025(2) -0.003(2)
O21 0.0322(9) 0.0364(9) 0.0308(9) 0.0089(8) 0.0133(8) -0.0041(7)
O22 0.0328(10) 0.0357(10) 0.0402(11) 0.0068(8) 0.0150(8) -0.0096(8)
O23 0.0461(12) 0.0409(11) 0.0321(10) 0.0097(8) 0.0129(9) -0.0108(9)
O24 0.0427(12) 0.0567(14) 0.0466(12) 0.0136(11) 0.0071(10) -0.0282(10)
C201 0.0323(13) 0.0277(11) 0.0328(12) 0.0046(10) 0.0178(11) -0.0028(9)
C202 0.0310(12) 0.0323(12) 0.0280(12) 0.0050(10) 0.0129(10) -0.0072(10)
C203 0.0366(14) 0.0418(14) 0.0227(11) 0.0040(11) 0.0089(10) -0.0133(11)
C204 0.0381(14) 0.0369(13) 0.0264(12) -0.0004(11) 0.0081(11) -0.0173(11)
C205 0.0312(13) 0.0328(12) 0.0275(12) 0.0034(10) 0.0101(10) -0.0118(10)
C206 0.0353(13) 0.0327(13) 0.0316(13) 0.0035(10) 0.0158(11) -0.0092(10)
C207 0.0544(17) 0.0402(14) 0.0290(13) -0.0028(11) 0.0194(12) -0.0201(13)
C208 0.0531(17) 0.0378(14) 0.0344(14) -0.0054(12) 0.0230(13) -0.0192(12)
C209 0.101(3) 0.0523(19) 0.055(2) -0.0176(16) 0.048(2) -0.041(2)
C210 0.143(4) 0.070(2) 0.061(2) -0.033(2) 0.060(3) -0.058(3)
C211 0.144(4) 0.081(3) 0.050(2) -0.025(2) 0.059(2) -0.051(3)
C212 0.103(3) 0.060(2) 0.0440(17) -0.0094(16) 0.0447(19) -0.038(2)
C1 0.082(9) 0.066(7) 0.110(9) 0.027(7) 0.054(8) 0.014(6)
C2 0.081(8) 0.067(8) 0.121(9) 0.031(8) 0.042(8) 0.003(7)
C3 0.081(8) 0.076(8) 0.128(10) 0.047(7) 0.054(8) 0.014(6)
C4 0.085(7) 0.085(7) 0.118(8) 0.044(7) 0.071(7) 0.021(6)
C5 0.074(7) 0.071(7) 0.108(8) 0.039(6) 0.064(7) 0.025(6)
C6 0.075(8) 0.073(6) 0.106(8) 0.038(6) 0.061(7) 0.021(6)
C7 0.096(9) 0.119(10) 0.134(11) 0.028(9) 0.097(8) 0.032(8)
C8 0.081(10) 0.078(9) 0.115(10) 0.052(8) 0.061(8) 0.020(8)

loop_
_atom_type_symbol
_atom_type_description
_atom_type_scat_dispersion_real
_atom_type_scat_dispersion_imag
_atom_type_scat_source
C C 0.0033 0.0016 'International Tables Vol C Tables 4.2.6.8 and 6.1.1.4'
H H 0.0000 0.0000 'International Tables Vol C Tables 4.2.6.8 and 6.1.1.4'
Li Li -0.0003 0.0001 'International Tables Vol C Tables 4.2.6.8 and 6.1.1.4'
N N 0.0061 0.0033 'International Tables Vol C Tables 4.2.6.8 and 6.1.1.4'
O O 0.0106 0.0060 'International Tables Vol C Tables 4.2.6.8 and 6.1.1.4'
Zn Zn 0.2839 1.4301 'International Tables Vol C Tables 4.2.6.8 and 6.1.1.4'

loop_
_geom_angle_atom_site_label_1
_geom_angle_atom_site_label_2
_geom_angle_atom_site_label_3
_geom_angle
_geom_angle_site_symmetry_1
_geom_angle_site_symmetry_3
_geom_angle_publ_flag
Li1 Li1 Zn1 117.63(19) 2 . ?
O12 Li1 Li1 45.08(12) . 2 ?
O12 Li1 Li1 46.37(12) 2 2 ?
O12 Li1 Zn1 73.57(12) . . ?
O12 Li1 Zn1 163.93(18) 2 . ?
O12 Li1 O12 90.86(17) 2 . ?
O22 Li1 Li1 116.68(13) . 2 ?
O22 Li1 Zn1 70.72(13) . . ?
O22 Li1 O12 111.5(2) . . ?
O22 Li1 O12 112.8(2) . 2 ?
O24 Li1 Li1 133.45(17) 4_545 2 ?
O24 Li1 Zn1 65.49(13) 4_545 . ?
O24 Li1 O12 107.1(2) 4_545 . ?
O24 Li1 O12 124.8(2) 4_545 2 ?
O24 Li1 O22 108.1(2) 4_545 . ?
N1 Zn1 Li1 176.69(9) . . ?
O11 Zn1 Li1 78.77(8) . . ?
O11 Zn1 N1 97.99(8) . . ?
O21 Zn1 Li1 80.34(9) . . ?
O21 Zn1 N1 102.12(8) . . ?
O21 Zn1 O11 123.24(8) . . ?
O21 Zn1 O23 119.08(9) . 4_545 ?
O23 Zn1 Li1 83.37(9) 4_545 . ?
O23 Zn1 N1 97.22(9) 4_545 . ?
O23 Zn1 O11 110.04(9) 4_545 . ?
C11 N1 Zn1 125.30(17) . . ?
C11 N1 C15 118.1(2) . . ?
C15 N1 Zn1 116.64(17) . . ?
N1 C11 H11 118.6 . . ?
N1 C11 C12 122.7(2) . . ?
C12 C11 H11 118.6 . . ?
C11 C12 H12 120.5 . . ?
C13 C12 C11 119.0(2) . . ?
C13 C12 H12 120.5 . . ?
C12 C13 C13 122.26(17) . 2_656 ?
C12 C13 C14 118.0(2) . . ?
C14 C13 C13 119.70(18) . 2_656 ?
C13 C14 H14 120.3 . . ?
C15 C14 C13 119.4(3) . . ?
C15 C14 H14 120.3 . . ?
N1 C15 C14 122.7(3) . . ?
N1 C15 H15 118.7 . . ?
C14 C15 H15 118.7 . . ?
C101 O11 Zn1 126.24(15) . . ?
Li1 O12 Li1 88.56(17) 2 . ?
C101 O12 Li1 133.11(18) . . ?
C101 O12 Li1 138.33(19) . 2 ?
O11 C101 C102 116.31(19) . . ?
O12 C101 O11 124.8(2) . . ?
O12 C101 C102 118.93(19) . . ?
C103 C102 C101 120.0(2) . . ?
C104 C102 C101 118.8(2) 5_556 . ?
C104 C102 C103 121.2(2) 5_556 . ?
C102 C103 C104 119.4(3) . . ?
C102 C103 C108 124.1(3) . . ?
C104 C103 C108 115.9(3) . . ?
C102 C104 C103 119.4(3) 5_556 . ?
C102 C104 C105 124.3(3) 5_556 . ?
C103 C104 C105 115.6(3) . . ?
C104 C105 H105 118.4 . . ?
C106 C105 C104 123.2(4) . . ?
C106 C105 H105 118.4 . . ?
C105 C106 H106 119.7 . . ?
C105 C106 C107 120.6(5) . . ?
C107 C106 H106 119.7 . . ?
C106 C107 H107 120.2 . . ?
C108 C107 C106 119.7(5) . . ?
C108 C107 H107 120.2 . . ?
C103 C108 H108 117.8 . . ?
C107 C108 C103 124.4(4) . . ?
C107 C108 H108 117.8 . . ?
C201 O21 Zn1 122.86(16) . . ?
C201 O22 Li1 138.2(2) . . ?
C206 O23 Zn1 117.33(17) . 4 ?
C206 O24 Li1 149.3(2) . 4 ?
O21 C201 C202 114.8(2) . . ?
O22 C201 O21 124.7(2) . . ?
O22 C201 C202 120.5(2) . . ?
C203 C202 C201 117.9(2) . . ?
C203 C202 C208 120.1(2) . . ?
C208 C202 C201 121.9(2) . . ?
C202 C203 H203 119.5 . . ?
C202 C203 C204 121.0(2) . . ?
C204 C203 H203 119.5 . . ?
C203 C204 H204 119.5 . . ?
C205 C204 C203 121.1(3) . . ?
C205 C204 H204 119.5 . . ?
C204 C205 C206 116.5(2) . . ?
C204 C205 C207 119.9(2) . . ?
C207 C205 C206 123.5(2) . . ?
O23 C206 C205 118.4(2) . . ?
O24 C206 O23 123.6(2) . . ?
O24 C206 C205 118.0(2) . . ?
C205 C207 C208 118.9(3) . . ?
C212 C207 C205 122.8(3) . . ?
C212 C207 C208 118.2(3) . . ?
C202 C208 C207 118.8(2) . . ?
C209 C208 C202 122.4(3) . . ?
C209 C208 C207 118.6(3) . . ?
C208 C209 H209 119.4 . . ?
C210 C209 C208 121.2(3) . . ?
C210 C209 H209 119.4 . . ?
C209 C210 H210 119.8 . . ?
C209 C210 C211 120.4(4) . . ?
C211 C210 H210 119.8 . . ?
C210 C211 H211 119.9 . . ?
C212 C211 C210 120.2(3) . . ?
C212 C211 H211 119.9 . . ?
C207 C212 H212 119.3 . . ?
C211 C212 C207 121.5(3) . . ?
C211 C212 H212 119.3 . . ?
C2 C1 H1 119.8 . . ?
C6 C1 H1 119.8 . . ?
C6 C1 C2 120.4(6) . . ?
C1 C2 H2 120.0 . . ?
C3 C2 C1 120.1(6) . . ?
C3 C2 H2 120.0 . . ?
C2 C3 H3 120.2 . . ?
C4 C3 C2 119.7(8) . . ?
C4 C3 H3 120.2 . . ?
C3 C4 C5 119.9(6) . . ?
C3 C4 C7 121.3(7) . . ?
C5 C4 C7 118.8(6) . . ?
C4 C5 H5 120.0 . . ?
C6 C5 C4 120.0(6) . . ?
C6 C5 H5 120.0 . . ?
C1 C6 C5 120.0(7) . . ?
C1 C6 C8 120.7(7) . . ?
C5 C6 C8 119.2(7) . . ?
C4 C7 H7A 109.5 . . ?
C4 C7 H7B 109.5 . . ?
C4 C7 H7C 109.5 . . ?
H7A C7 H7B 109.5 . . ?
H7A C7 H7C 109.5 . . ?
H7B C7 H7C 109.5 . . ?
C6 C8 H8A 109.5 . . ?
C6 C8 H8B 109.5 . . ?
C6 C8 H8C 109.5 . . ?
H8A C8 H8B 109.5 . . ?
H8A C8 H8C 109.5 . . ?
H8B C8 H8C 109.5 . . ?

loop_
_geom_bond_atom_site_label_1
_geom_bond_atom_site_label_2
_geom_bond_distance
_geom_bond_site_symmetry_2
_geom_bond_publ_flag
Li1 Li1 2.727(7) 2 ?
Li1 Zn1 3.164(4) . ?
Li1 O12 1.931(4) 2 ?
Li1 O12 1.974(4) . ?
Li1 O22 1.871(4) . ?
Li1 O24 1.843(4) 4_545 ?
Zn1 N1 2.047(2) . ?
Zn1 O11 1.9577(17) . ?
Zn1 O21 1.9198(18) . ?
Zn1 O23 1.9478(19) 4_545 ?
N1 C11 1.335(3) . ?
N1 C15 1.347(4) . ?
C11 H11 0.9500 . ?
C11 C12 1.388(3) . ?
C12 H12 0.9500 . ?
C12 C13 1.386(4) . ?
C13 C13 1.478(5) 2_656 ?
C13 C14 1.394(4) . ?
C14 H14 0.9500 . ?
C14 C15 1.371(4) . ?
C15 H15 0.9500 . ?
O11 C101 1.265(3) . ?
O12 C101 1.246(3) . ?
C101 C102 1.504(3) . ?
C102 C103 1.409(4) . ?
C102 C104 1.402(4) 5_556 ?
C103 C104 1.423(4) . ?
C103 C108 1.556(6) . ?
C104 C105 1.567(6) . ?
C105 H105 0.9500 . ?
C105 C106 1.384(8) . ?
C106 H106 0.9500 . ?
C106 C107 1.395(8) . ?
C107 H107 0.9500 . ?
C107 C108 1.371(8) . ?
C108 H108 0.9500 . ?
O21 C201 1.282(3) . ?
O22 C201 1.243(3) . ?
O23 C206 1.264(3) . ?
O24 C206 1.231(3) . ?
C201 C202 1.497(3) . ?
C202 C203 1.361(4) . ?
C202 C208 1.423(4) . ?
C203 H203 0.9500 . ?
C203 C204 1.403(4) . ?
C204 H204 0.9500 . ?
C204 C205 1.362(4) . ?
C205 C206 1.506(3) . ?
C205 C207 1.425(4) . ?
C207 C208 1.433(4) . ?
C207 C212 1.417(4) . ?
C208 C209 1.417(4) . ?
C209 H209 0.9500 . ?
C209 C210 1.366(5) . ?
C210 H210 0.9500 . ?
C210 C211 1.403(6) . ?
C211 H211 0.9500 . ?
C211 C212 1.366(5) . ?
C212 H212 0.9500 . ?
C1 H1 0.9500 . ?
C1 C2 1.388(10) . ?
C1 C6 1.366(9) . ?
C2 H2 0.9500 . ?
C2 C3 1.388(10) . ?
C3 H3 0.9500 . ?
C3 C4 1.377(9) . ?
C4 C5 1.396(9) . ?
C4 C7 1.494(8) . ?
C5 H5 0.9500 . ?
C5 C6 1.385(9) . ?
C6 C8 1.503(9) . ?
C7 H7A 0.9800 . ?
C7 H7B 0.9800 . ?
C7 H7C 0.9800 . ?
C8 H8A 0.9800 . ?
C8 H8B 0.9800 . ?
C8 H8C 0.9800 . ?
